data_4122720
loop_
_publ_author_name
'Tu, Binbin'
'Pang, Qingqing'
'Wu, Doufeng'
'Song, Yuna'
'Weng, Linhong'
'Li, Qiaowei'

_publ_section_title
;
 Ordered Vacancies and Their Chemistry in Metal-Organic Frameworks.
;
_journal_issue 41
_journal_name_full 'Journal of the American Chemical Society'
_journal_page_first 14465
_journal_paper_doi 10.1021/ja5063423
_journal_volume 136
_journal_year 2014
_chemical_formula_sum 'C2 H N O1.17 Zn0.67'
_chemical_formula_weight 101.28
_chemical_name_systematic
; 
 ? 
;
_space_group_IT_number 196
_symmetry_cell_setting cubic
_symmetry_space_group_name_Hall 'F 2 2 3'
_symmetry_space_group_name_H-M 'F 2 3'
_atom_sites_solution_hydrogens geom
_atom_sites_solution_primary direct
_atom_sites_solution_secondary difmap
_audit_creation_method SHELXL-97
_cell_angle_alpha 90.00
_cell_angle_beta 90.00
_cell_angle_gamma 90.00
_cell_formula_units_Z 48
_cell_length_a 20.1198(5)
_cell_length_b 20.1198(5)
_cell_length_c 20.1198(5)
_cell_measurement_reflns_used 1189
_cell_measurement_temperature 173(2)
_cell_measurement_theta_max 30.97
_cell_measurement_theta_min 4.78
_cell_volume 8144.6(4)
_computing_cell_refinement 'Bruker SMART'
_computing_data_collection 'Bruker SMART'
_computing_data_reduction 'Bruker SAINT'
_computing_molecular_graphics 'Bruker SHELXTL'
_computing_publication_material 'Bruker SHELXTL'
_computing_structure_refinement 'SHELXL-97 (Sheldrick, 2008)'
_computing_structure_solution 'SHELXS-97 (Sheldrick, 2008)'
_diffrn_ambient_temperature 173(2)
_diffrn_measured_fraction_theta_full 0.994
_diffrn_measured_fraction_theta_max 0.994
_diffrn_measurement_device_type 'CCD area detector'
_diffrn_measurement_method 'phi and omega scans'
_diffrn_radiation_monochromator graphite
_diffrn_radiation_source 'fine-focus sealed tube'
_diffrn_radiation_type CuK\a
_diffrn_radiation_wavelength 1.54178
_diffrn_reflns_av_R_equivalents 0.0998
_diffrn_reflns_av_sigmaI/netI 0.0449
_diffrn_reflns_limit_h_max 22
_diffrn_reflns_limit_h_min -21
_diffrn_reflns_limit_k_max 22
_diffrn_reflns_limit_k_min -23
_diffrn_reflns_limit_l_max 24
_diffrn_reflns_limit_l_min -20
_diffrn_reflns_number 10155
_diffrn_reflns_theta_full 69.16
_diffrn_reflns_theta_max 69.16
_diffrn_reflns_theta_min 3.81
_exptl_absorpt_coefficient_mu 2.889
_exptl_absorpt_correction_type none
_exptl_crystal_colour purple
_exptl_crystal_density_diffrn 0.991
_exptl_crystal_density_method 'not measured'
_exptl_crystal_description octahedron
_exptl_crystal_F_000 2368
_exptl_crystal_size_max 0.15
_exptl_crystal_size_mid 0.15
_exptl_crystal_size_min 0.15
_platon_squeeze_details
;
;
_refine_diff_density_max 0.526
_refine_diff_density_min -0.256
_refine_diff_density_rms 0.075
_refine_ls_abs_structure_details 'Flack H D (1983), Acta Cryst. A39, 876-881'
_refine_ls_abs_structure_Flack 0.00
_refine_ls_extinction_method none
_refine_ls_goodness_of_fit_ref 1.002
_refine_ls_hydrogen_treatment constr
_refine_ls_matrix_type full
_refine_ls_number_parameters 46
_refine_ls_number_reflns 1279
_refine_ls_number_restraints 3
_refine_ls_restrained_S_all 1.049
_refine_ls_R_factor_all 0.0569
_refine_ls_R_factor_gt 0.0468
_refine_ls_shift/su_max 0.000
_refine_ls_shift/su_mean 0.000
_refine_ls_structure_factor_coef Fsqd
_refine_ls_weighting_details 'calc w=1/[\s^2^(Fo^2^)+(0.0842P)^2^+0.0000P] where P=(Fo^2^+2Fc^2^)/3'
_refine_ls_weighting_scheme calc
_refine_ls_wR_factor_gt 0.1312
_refine_ls_wR_factor_ref 0.1358
_reflns_number_gt 920
_reflns_number_total 1279
_reflns_threshold_expression >2sigma(I)
_cod_data_source_file ja5063423_si_002.cif
_cod_data_source_block 5-NH2
_cod_depositor_comments
;
The following automatic conversions were performed:

'_symmetry_cell_setting' value 'Cubic' changed to 'cubic' according
to
/home/saulius/struct/COD-crude-data--automatic-downloads/rss-feeds/ACS/lib/dictionaries/cif_core.dic
dictionary named 'cif_core.dic' version 2.4.2 from 2011-04-26.

Automatic conversion script
Id: cif_fix_values 2281 2013-09-26 08:29:07Z andrius 

 Adding full bibliography for 4122711--4122720.cif.
;
_cod_original_sg_symbol_H-M F23
_cod_database_code 4122720

loop_
_symmetry_equiv_pos_as_xyz
'x, y, z'
'-x, -y, z'
'-x, y, -z'
'x, -y, -z'
'z, x, y'
'z, -x, -y'
'-z, -x, y'
'-z, x, -y'
'y, z, x'
'-y, z, -x'
'y, -z, -x'
'-y, -z, x'
'x, y+1/2, z+1/2'
'-x, -y+1/2, z+1/2'
'-x, y+1/2, -z+1/2'
'x, -y+1/2, -z+1/2'
'z, x+1/2, y+1/2'
'z, -x+1/2, -y+1/2'
'-z, -x+1/2, y+1/2'
'-z, x+1/2, -y+1/2'
'y, z+1/2, x+1/2'
'-y, z+1/2, -x+1/2'
'y, -z+1/2, -x+1/2'
'-y, -z+1/2, x+1/2'
'x+1/2, y, z+1/2'
'-x+1/2, -y, z+1/2'
'-x+1/2, y, -z+1/2'
'x+1/2, -y, -z+1/2'
'z+1/2, x, y+1/2'
'z+1/2, -x, -y+1/2'
'-z+1/2, -x, y+1/2'
'-z+1/2, x, -y+1/2'
'y+1/2, z, x+1/2'
'-y+1/2, z, -x+1/2'
'y+1/2, -z, -x+1/2'
'-y+1/2, -z, x+1/2'
'x+1/2, y+1/2, z'
'-x+1/2, -y+1/2, z'
'-x+1/2, y+1/2, -z'
'x+1/2, -y+1/2, -z'
'z+1/2, x+1/2, y'
'z+1/2, -x+1/2, -y'
'-z+1/2, -x+1/2, y'
'-z+1/2, x+1/2, -y'
'y+1/2, z+1/2, x'
'-y+1/2, z+1/2, -x'
'y+1/2, -z+1/2, -x'
'-y+1/2, -z+1/2, x'

loop_
_atom_site_label
_atom_site_type_symbol
_atom_site_fract_x
_atom_site_fract_y
_atom_site_fract_z
_atom_site_U_iso_or_equiv
_atom_site_adp_type
_atom_site_occupancy
_atom_site_symmetry_multiplicity
_atom_site_calc_flag
_atom_site_refinement_flags
Zn1 Zn 0.19430(5) 0.19430(5) 1.19430(5) 0.0473(4) Uani 1 3 d S
Zn2 Zn 0.19348(5) 0.19348(5) 0.80652(5) 0.0484(4) Uani 1 3 d SU
O2 O 0.2500 0.2500 1.2500 0.059(4) Uani 1 12 d S
O3 O 0.2500 0.2500 0.7500 0.041(3) Uani 1 12 d SU
N1 N 0.2244(3) 0.2246(3) 1.1026(3) 0.071(2) Uani 1 1 d D
O4 O 0.2147(4) 0.2150(3) 0.8968(2) 0.095(2) Uani 1 1 d .
C2 C 0.2500 0.2500 0.9992(8) 0.0535(14) Uani 1 2 d SU
C1 C 0.2119(3) 0.2120(3) 1.0435(3) 0.0723(17) Uani 1 1 d U
H1 H 0.1799 0.1801 1.0298 0.087 Uiso 1 1 calc R
C3 C 0.2500 0.2500 0.9266(6) 0.093(4) Uani 1 2 d S

loop_
_atom_site_aniso_label
_atom_site_aniso_U_11
_atom_site_aniso_U_22
_atom_site_aniso_U_33
_atom_site_aniso_U_23
_atom_site_aniso_U_13
_atom_site_aniso_U_12
Zn1 0.0473(4) 0.0473(4) 0.0473(4) 0.0013(5) 0.0013(5) 0.0013(5)
Zn2 0.0484(4) 0.0484(4) 0.0484(4) -0.0056(5) -0.0056(5) 0.0056(5)
O2 0.059(4) 0.059(4) 0.059(4) 0.000 0.000 0.000
O3 0.041(3) 0.041(3) 0.041(3) 0.000 0.000 0.000
N1 0.070(4) 0.072(5) 0.069(4) -0.023(3) -0.022(3) 0.027(3)
O4 0.133(5) 0.127(5) 0.023(2) -0.010(3) -0.010(3) -0.015(4)
C2 0.062(4) 0.063(4) 0.036(3) 0.000 0.000 0.000(3)
C1 0.071(4) 0.074(4) 0.072(4) -0.015(3) -0.014(3) -0.013(3)
C3 0.113(10) 0.120(10) 0.044(6) 0.000 0.000 -0.003(8)

loop_
_atom_type_symbol
_atom_type_description
_atom_type_scat_dispersion_real
_atom_type_scat_dispersion_imag
_atom_type_scat_source
C C 0.0181 0.0091 'International Tables Vol C Tables 4.2.6.8 and 6.1.1.4'
H H 0.0000 0.0000 'International Tables Vol C Tables 4.2.6.8 and 6.1.1.4'
N N 0.0311 0.0180 'International Tables Vol C Tables 4.2.6.8 and 6.1.1.4'
O O 0.0492 0.0322 'International Tables Vol C Tables 4.2.6.8 and 6.1.1.4'
Zn Zn -1.5491 0.6778 'International Tables Vol C Tables 4.2.6.8 and 6.1.1.4'

loop_
_geom_angle_atom_site_label_1
_geom_angle_atom_site_label_2
_geom_angle_atom_site_label_3
_geom_angle
_geom_angle_site_symmetry_1
_geom_angle_site_symmetry_3
O2 Zn1 N1 100.30(13) . 9_546
O2 Zn1 N1 100.30(13) . .
N1 Zn1 N1 116.88(8) 9_546 .
O2 Zn1 N1 100.30(13) . 5_456
N1 Zn1 N1 116.88(8) 9_546 5_456
N1 Zn1 N1 116.88(8) . 5_456
O4 Zn2 O4 112.0(2) . 11_566
O4 Zn2 O4 112.0(2) . 8_656
O4 Zn2 O4 112.0(2) 11_566 8_656
O4 Zn2 O3 106.8(2) . .
O4 Zn2 O3 106.8(2) 11_566 .
O4 Zn2 O3 106.8(2) 8_656 .
Zn1 O2 Zn1 109.471(1) 38 16_557
Zn1 O2 Zn1 109.5 38 27_557
Zn1 O2 Zn1 109.5 16_557 27_557
Zn1 O2 Zn1 109.5 38 .
Zn1 O2 Zn1 109.5 16_557 .
Zn1 O2 Zn1 109.5 27_557 .
Zn2 O3 Zn2 109.471(1) . 38
Zn2 O3 Zn2 109.5 . 16_556
Zn2 O3 Zn2 109.471(1) 38 16_556
Zn2 O3 Zn2 109.5 . 27_556
Zn2 O3 Zn2 109.471(1) 38 27_556
Zn2 O3 Zn2 109.5 16_556 27_556
C1 N1 N1 106.8(4) . 38
C1 N1 Zn1 138.3(4) . .
N1 N1 Zn1 114.97(13) 38 .
C3 O4 Zn2 139.4(7) . .
C1 C2 C1 101.0(11) . 38
C1 C2 C3 129.5(5) . .
C1 C2 C3 129.5(5) 38 .
N1 C1 C2 112.7(7) . .
O4 C3 O4 118.2(12) 38 .
O4 C3 C2 120.9(6) 38 .
O4 C3 C2 120.9(6) . .

loop_
_geom_bond_atom_site_label_1
_geom_bond_atom_site_label_2
_geom_bond_distance
_geom_bond_site_symmetry_2
Zn1 O2 1.9410(16) .
Zn1 N1 2.036(6) 9_546
Zn1 N1 2.036(6) .
Zn1 N1 2.036(6) 5_456
Zn2 O4 1.915(4) .
Zn2 O4 1.915(4) 11_566
Zn2 O4 1.915(4) 8_656
Zn2 O3 1.9695(16) .
O2 Zn1 1.9409(16) 38
O2 Zn1 1.9409(16) 16_557
O2 Zn1 1.9409(16) 27_557
O3 Zn2 1.9696(16) 38
O3 Zn2 1.9696(16) 16_556
O3 Zn2 1.9696(16) 27_556
N1 C1 1.240(8) .
N1 N1 1.451(8) 38
O4 C3 1.166(7) .
C2 C1 1.403(12) .
C2 C1 1.403(12) 38
C2 C3 1.46(2) .
C3 O4 1.166(7) 38

loop_
_platon_squeeze_void_nr
_platon_squeeze_void_average_x
_platon_squeeze_void_average_y
_platon_squeeze_void_average_z
_platon_squeeze_void_volume
_platon_squeeze_void_count_electrons
_platon_squeeze_void_content
1 -0.029 -0.010 -0.005 5195 1326 ' '
